data_4103783
loop_
_publ_author_name
'Chang Won Yoon'
'Patrick J. Carroll'
'Larry G. Sneddon'

_publ_section_title
;
 Ammonia Triborane: A New Synthesis, Structural Determinations, and
 Hydrolytic Hydrogen-Release Properties
;
_journal_name_full 'Journal of the American Chemical Society'
_journal_page_first 855
_journal_page_last 864
_journal_paper_doi 10.1021/ja808045p
_journal_volume 131
_journal_year 2009
_chemical_formula_sum 'C12 H34 B3 N O6'
_chemical_formula_weight 320.83
_space_group_IT_number 14
_symmetry_cell_setting monoclinic
_symmetry_Int_Tables_number 14
_symmetry_space_group_name_Hall '-P 2yn'
_symmetry_space_group_name_H-M 'P 1 21/n 1'
_atom_sites_solution_hydrogens geom
_atom_sites_solution_primary direct
_audit_creation_method SHELXL-97
_cell_angle_alpha 90.00
_cell_angle_beta 113.555(3)
_cell_angle_gamma 90.00
_cell_formula_units_Z 8
_cell_length_a 21.961(3)
_cell_length_b 8.5678(9)
_cell_length_c 21.910(3)
_cell_measurement_temperature 143(1)
_cell_volume 3779.0(8)
_computing_data_collection 'CrystalClear (Rigaku, 1999)'
_computing_data_reduction 'CrystalClear (Rigaku, 1999)'
_computing_structure_refinement 'SHELXL-97 (Sheldrick, 1997)'
_computing_structure_solution 'SIR97 (Altomare, 1999)'
_diffrn_ambient_temperature 143(1)
_diffrn_measured_fraction_theta_full 0.991
_diffrn_measured_fraction_theta_max 0.991
_diffrn_measurement_device 'CCD Area Detector'
_diffrn_measurement_device_type 'Rigaku Mercury'
_diffrn_measurement_method 'phi and omega rotations'
_diffrn_radiation_monochromator graphite
_diffrn_radiation_source 'rotating anode'
_diffrn_radiation_type MoK\a
_diffrn_radiation_wavelength 0.71073
_diffrn_reflns_av_R_equivalents 0.0420
_diffrn_reflns_av_sigmaI/netI 0.0439
_diffrn_reflns_limit_h_max 26
_diffrn_reflns_limit_h_min -25
_diffrn_reflns_limit_k_max 7
_diffrn_reflns_limit_k_min -10
_diffrn_reflns_limit_l_max 26
_diffrn_reflns_limit_l_min -22
_diffrn_reflns_number 22010
_diffrn_reflns_theta_full 25.01
_diffrn_reflns_theta_max 25.01
_diffrn_reflns_theta_min 2.58
_exptl_absorpt_coefficient_mu 0.083
_exptl_absorpt_correction_type none
_exptl_crystal_density_diffrn 1.128
_exptl_crystal_density_method 'not measured'
_exptl_crystal_F_000 1408
_exptl_crystal_size_max 0.42
_exptl_crystal_size_mid 0.12
_exptl_crystal_size_min 0.10
_refine_diff_density_max 0.237
_refine_diff_density_min -0.258
_refine_diff_density_rms 0.048
_refine_ls_extinction_method none
_refine_ls_goodness_of_fit_ref 1.086
_refine_ls_hydrogen_treatment refall
_refine_ls_matrix_type full
_refine_ls_number_parameters 671
_refine_ls_number_reflns 6590
_refine_ls_number_restraints 0
_refine_ls_restrained_S_all 1.086
_refine_ls_R_factor_all 0.0560
_refine_ls_R_factor_gt 0.0498
_refine_ls_shift/su_max 0.000
_refine_ls_shift/su_mean 0.000
_refine_ls_structure_factor_coef Fsqd
_refine_ls_weighting_details 'calc w=1/[\s^2^(Fo^2^)+(0.0696P)^2^+0.0000P] where P=(Fo^2^+2Fc^2^)/3'
_refine_ls_weighting_scheme calc
_refine_ls_wR_factor_gt 0.1208
_refine_ls_wR_factor_ref 0.1270
_reflns_number_gt 5869
_reflns_number_total 6590
_reflns_threshold_expression >2sigma(I)
_cod_data_source_file ja808045p_si_002_1.cif
_cod_data_source_block Penn3304
_cod_original_cell_volume 3779.1(8)
_cod_original_sg_symbol_H-M 'P 21/n '
_cod_database_code 4103783

loop_
_symmetry_equiv_pos_as_xyz
'x, y, z'
'-x+1/2, y+1/2, -z+1/2'
'-x, -y, -z'
'x+1/2, -y+1/2, z+1/2'

loop_
_atom_site_label
_atom_site_type_symbol
_atom_site_fract_x
_atom_site_fract_y
_atom_site_fract_z
_atom_site_U_iso_or_equiv
_atom_site_adp_type
_atom_site_occupancy
_atom_site_symmetry_multiplicity
_atom_site_calc_flag
B1 B 0.51510(14) 0.3346(3) 0.16164(14) 0.0363(6) Uani 1 1 d
B2 B 0.45784(15) 0.2612(4) 0.08061(16) 0.0500(8) Uani 1 1 d
B3 B 0.49469(14) 0.4400(4) 0.08264(14) 0.0404(6) Uani 1 1 d
N4 N 0.58734(10) 0.2629(3) 0.18593(11) 0.0332(4) Uani 1 1 d
H1a H 0.4816(13) 0.258(4) 0.1756(13) 0.049(7) Uiso 1 1 d
H1b H 0.5155(13) 0.440(3) 0.1892(13) 0.047(7) Uiso 1 1 d
H2b H 0.4025(16) 0.262(4) 0.0696(16) 0.072(9) Uiso 1 1 d
H2a H 0.4758(13) 0.154(4) 0.0715(14) 0.055(8) Uiso 1 1 d
H3b H 0.4623(14) 0.540(4) 0.0769(14) 0.055(8) Uiso 1 1 d
H3a H 0.5457(13) 0.459(3) 0.0815(13) 0.046(7) Uiso 1 1 d
H23 H 0.4632(13) 0.352(3) 0.0336(14) 0.052(7) Uiso 1 1 d
H4a H 0.6006(13) 0.222(3) 0.2310(15) 0.050(8) Uiso 1 1 d
H4b H 0.6179(13) 0.343(3) 0.1885(12) 0.041(7) Uiso 1 1 d
H4c H 0.5926(10) 0.191(3) 0.1647(11) 0.021(6) Uiso 1 1 d
C5 C 0.55990(13) -0.0984(3) 0.26429(15) 0.0449(6) Uani 1 1 d
C6 C 0.59991(13) -0.0236(3) 0.33012(14) 0.0402(6) Uani 1 1 d
C7 C 0.64150(13) 0.2237(3) 0.37829(12) 0.0390(6) Uani 1 1 d
C8 C 0.64160(13) 0.3914(3) 0.36069(13) 0.0390(5) Uani 1 1 d
C9 C 0.68028(12) 0.5682(3) 0.30241(13) 0.0360(5) Uani 1 1 d
C10 C 0.72268(12) 0.5841(3) 0.26365(12) 0.0370(5) Uani 1 1 d
C11 C 0.72919(12) 0.5123(3) 0.16225(12) 0.0357(5) Uani 1 1 d
C12 C 0.69214(13) 0.4340(3) 0.09668(12) 0.0387(6) Uani 1 1 d
C13 C 0.64761(14) 0.1910(3) 0.04782(12) 0.0443(6) Uani 1 1 d
C14 C 0.64545(14) 0.0221(3) 0.06374(13) 0.0439(6) Uani 1 1 d
C15 C 0.60273(15) -0.1543(3) 0.12000(13) 0.0479(7) Uani 1 1 d
C16 C 0.56149(14) -0.1639(3) 0.16017(13) 0.0484(7) Uani 1 1 d
O1 O 0.60702(8) 0.13684(19) 0.31890(8) 0.0389(4) Uani 1 1 d
O2 O 0.68103(7) 0.41050(19) 0.32293(8) 0.0351(4) Uani 1 1 d
O3 O 0.68923(7) 0.51099(19) 0.19992(8) 0.0337(4) Uani 1 1 d
O4 O 0.68374(8) 0.2742(2) 0.10787(8) 0.0378(4) Uani 1 1 d
O5 O 0.60897(8) 0.0041(2) 0.10438(8) 0.0407(4) Uani 1 1 d
O6 O 0.59760(7) -0.09791(19) 0.22463(8) 0.0395(4) Uani 1 1 d
H5a H 0.5487(13) -0.206(4) 0.2700(14) 0.052(8) Uiso 1 1 d
H5b H 0.5178(13) -0.034(3) 0.2383(13) 0.046(7) Uiso 1 1 d
H6a H 0.5814(12) -0.036(3) 0.3624(13) 0.037(7) Uiso 1 1 d
H6b H 0.6456(13) -0.073(3) 0.3512(13) 0.043(7) Uiso 1 1 d
H7a H 0.6900(13) 0.183(3) 0.4010(12) 0.040(6) Uiso 1 1 d
H7b H 0.6202(12) 0.211(3) 0.4093(14) 0.044(7) Uiso 1 1 d
H8a H 0.5947(14) 0.427(3) 0.3337(14) 0.045(7) Uiso 1 1 d
H8b H 0.6570(13) 0.459(3) 0.4008(14) 0.044(7) Uiso 1 1 d
H9a H 0.6935(13) 0.640(4) 0.3404(15) 0.057(8) Uiso 1 1 d
H9b H 0.6353(13) 0.600(3) 0.2774(13) 0.038(6) Uiso 1 1 d
H10a H 0.7292(11) 0.696(3) 0.2576(11) 0.030(6) Uiso 1 1 d
H10b H 0.7655(15) 0.533(3) 0.2895(15) 0.050(8) Uiso 1 1 d
H11a H 0.7732(13) 0.458(3) 0.1888(13) 0.043(7) Uiso 1 1 d
H11b H 0.7402(11) 0.624(3) 0.1564(11) 0.030(6) Uiso 1 1 d
H12a H 0.6505(13) 0.478(3) 0.0722(13) 0.032(6) Uiso 1 1 d
H12b H 0.7181(12) 0.445(3) 0.0682(12) 0.034(6) Uiso 1 1 d
H13a H 0.6685(14) 0.201(3) 0.0162(14) 0.050(8) Uiso 1 1 d
H13b H 0.6020(12) 0.234(3) 0.0251(12) 0.038(7) Uiso 1 1 d
H14a H 0.6262(13) -0.029(3) 0.0227(15) 0.047(7) Uiso 1 1 d
H14b H 0.6901(12) -0.019(3) 0.0862(12) 0.030(6) Uiso 1 1 d
H15a H 0.6467(14) -0.209(4) 0.1424(14) 0.058(8) Uiso 1 1 d
H15b H 0.5795(14) -0.224(4) 0.0790(15) 0.059(8) Uiso 1 1 d
H16a H 0.5198(14) -0.098(4) 0.1396(14) 0.052(8) Uiso 1 1 d
H16b H 0.5533(12) -0.280(4) 0.1641(13) 0.047(7) Uiso 1 1 d
B1' B 0.33932(13) 0.3671(3) 0.48394(13) 0.0343(6) Uani 1 1 d
B2' B 0.41658(13) 0.4795(3) 0.50477(15) 0.0375(6) Uani 1 1 d
B3' B 0.42187(15) 0.3015(4) 0.54289(15) 0.0453(7) Uani 1 1 d
N4' N 0.31682(10) 0.2937(2) 0.41158(10) 0.0321(4) Uani 1 1 d
H1a' H 0.3101(13) 0.470(3) 0.4842(13) 0.047(7) Uiso 1 1 d
H1b' H 0.3264(15) 0.283(4) 0.5167(16) 0.070(9) Uiso 1 1 d
H2b' H 0.4216(11) 0.583(3) 0.5343(12) 0.034(6) Uiso 1 1 d
H2a' H 0.4191(12) 0.500(3) 0.4533(13) 0.041(7) Uiso 1 1 d
H3b' H 0.4302(15) 0.300(4) 0.5949(17) 0.072(9) Uiso 1 1 d
H3a' H 0.4304(12) 0.182(3) 0.5241(13) 0.047(7) Uiso 1 1 d
H23' H 0.4669(14) 0.387(4) 0.5354(15) 0.061(8) Uiso 1 1 d
H4a' H 0.2769(14) 0.259(3) 0.3994(13) 0.040(7) Uiso 1 1 d
H4b' H 0.3458(15) 0.206(4) 0.4096(15) 0.063(9) Uiso 1 1 d
H4c' H 0.3189(12) 0.365(3) 0.3802(14) 0.042(7) Uiso 1 1 d
C5' C 0.14436(12) 0.4327(3) 0.36276(13) 0.0370(5) Uani 1 1 d
C6' C 0.12580(12) 0.2655(3) 0.36448(13) 0.0361(5) Uani 1 1 d
C7' C 0.17394(12) 0.0187(3) 0.40656(13) 0.0373(5) Uani 1 1 d
C8' C 0.24017(12) -0.0591(3) 0.44354(12) 0.0364(5) Uani 1 1 d
C9' C 0.34122(12) -0.1309(3) 0.43766(13) 0.0391(6) Uani 1 1 d
C10' C 0.38003(13) -0.1235(3) 0.39585(14) 0.0402(6) Uani 1 1 d
C11' C 0.43699(12) 0.0519(3) 0.35358(14) 0.0414(6) Uani 1 1 d
C12' C 0.45302(12) 0.2215(3) 0.35125(14) 0.0425(6) Uani 1 1 d
C13' C 0.40456(12) 0.4639(3) 0.30484(13) 0.0382(5) Uani 1 1 d
C14' C 0.33901(12) 0.5414(3) 0.26826(12) 0.0383(5) Uani 1 1 d
C15' C 0.23869(11) 0.6156(3) 0.27658(12) 0.0370(5) Uani 1 1 d
C16' C 0.20164(12) 0.6044(3) 0.32041(13) 0.0380(6) Uani 1 1 d
O1' O 0.18537(7) 0.17802(19) 0.39634(8) 0.0382(4) Uani 1 1 d
O2' O 0.27695(7) -0.0632(2) 0.40294(8) 0.0348(4) Uani 1 1 d
O3' O 0.39631(8) 0.03466(19) 0.38957(8) 0.0372(4) Uani 1 1 d
O4' O 0.39333(7) 0.30350(19) 0.31363(8) 0.0376(4) Uani 1 1 d
O5' O 0.30189(8) 0.54103(19) 0.30880(8) 0.0357(4) Uani 1 1 d
O6' O 0.17937(7) 0.44812(18) 0.32074(8) 0.0351(4) Uani 1 1 d
H5a' H 0.1035(13) 0.502(3) 0.3472(13) 0.041(7) Uiso 1 1 d
H5b' H 0.1704(13) 0.475(3) 0.4074(14) 0.039(7) Uiso 1 1 d
H6a' H 0.0988(11) 0.254(3) 0.3903(12) 0.034(6) Uiso 1 1 d
H6b' H 0.1031(12) 0.218(3) 0.3192(14) 0.049(7) Uiso 1 1 d
H7a' H 0.1502(14) -0.033(3) 0.3622(15) 0.050(8) Uiso 1 1 d
H7b' H 0.1431(13) 0.017(3) 0.4358(13) 0.047(7) Uiso 1 1 d
H8a' H 0.2666(11) 0.002(3) 0.4880(12) 0.031(6) Uiso 1 1 d
H8b' H 0.2323(11) -0.165(3) 0.4560(11) 0.032(6) Uiso 1 1 d
H9a' H 0.3367(12) -0.239(4) 0.4469(12) 0.037(6) Uiso 1 1 d
H9b' H 0.3617(14) -0.074(3) 0.4771(15) 0.047(7) Uiso 1 1 d
H10a' H 0.4197(13) -0.183(3) 0.4173(12) 0.040(7) Uiso 1 1 d
H10b' H 0.3542(12) -0.172(3) 0.3513(13) 0.039(6) Uiso 1 1 d
H11a' H 0.4141(14) 0.013(3) 0.3063(15) 0.044(7) Uiso 1 1 d
H11b' H 0.4799(14) -0.012(3) 0.3785(14) 0.051(8) Uiso 1 1 d
H12a' H 0.4732(12) 0.268(3) 0.3986(13) 0.042(7) Uiso 1 1 d
H12b' H 0.4802(13) 0.235(3) 0.3257(13) 0.044(7) Uiso 1 1 d
H13a' H 0.4319(12) 0.473(3) 0.2763(13) 0.037(6) Uiso 1 1 d
H13b' H 0.4277(13) 0.517(3) 0.3481(14) 0.039(7) Uiso 1 1 d
H14a' H 0.3463(11) 0.649(3) 0.2573(12) 0.035(6) Uiso 1 1 d
H14b' H 0.3153(12) 0.484(3) 0.2282(13) 0.034(6) Uiso 1 1 d
H15a' H 0.2156(12) 0.559(3) 0.2331(13) 0.034(6) Uiso 1 1 d
H15b' H 0.2466(10) 0.729(3) 0.2690(11) 0.031(6) Uiso 1 1 d
H16a' H 0.2332(14) 0.636(3) 0.3664(15) 0.047(7) Uiso 1 1 d
H16b' H 0.1634(14) 0.677(3) 0.3051(13) 0.046(7) Uiso 1 1 d

loop_
_atom_site_aniso_label
_atom_site_aniso_U_11
_atom_site_aniso_U_22
_atom_site_aniso_U_33
_atom_site_aniso_U_23
_atom_site_aniso_U_13
_atom_site_aniso_U_12
B1 0.0391(14) 0.0317(15) 0.0397(14) -0.0026(11) 0.0174(11) -0.0016(11)
B2 0.0386(16) 0.0394(17) 0.0580(19) -0.0111(14) 0.0046(14) 0.0047(12)
B3 0.0362(15) 0.0441(17) 0.0389(15) 0.0007(12) 0.0129(11) 0.0013(12)
N4 0.0360(11) 0.0294(11) 0.0329(11) -0.0009(9) 0.0123(8) 0.0014(9)
C5 0.0403(14) 0.0324(14) 0.0665(17) 0.0017(12) 0.0260(12) -0.0030(11)
C6 0.0465(15) 0.0333(14) 0.0508(15) 0.0103(11) 0.0299(12) 0.0050(11)
C7 0.0477(15) 0.0450(16) 0.0290(12) 0.0007(10) 0.0200(11) 0.0015(11)
C8 0.0471(15) 0.0394(15) 0.0363(13) -0.0026(11) 0.0229(11) 0.0003(11)
C9 0.0394(14) 0.0306(13) 0.0381(13) -0.0045(10) 0.0154(11) -0.0005(9)
C10 0.0403(13) 0.0339(14) 0.0337(12) -0.0021(10) 0.0115(10) -0.0056(11)
C11 0.0374(13) 0.0353(13) 0.0399(13) 0.0042(10) 0.0211(10) 0.0005(10)
C12 0.0418(14) 0.0407(15) 0.0372(13) 0.0061(10) 0.0197(11) 0.0016(10)
C13 0.0500(15) 0.0508(17) 0.0285(12) -0.0056(11) 0.0118(12) 0.0021(12)
C14 0.0506(16) 0.0441(16) 0.0348(13) -0.0118(11) 0.0147(12) 0.0021(12)
C15 0.0619(17) 0.0283(13) 0.0428(14) -0.0063(11) 0.0097(12) 0.0033(11)
C16 0.0539(16) 0.0321(15) 0.0483(15) -0.0025(12) 0.0089(12) -0.0083(12)
O1 0.0480(10) 0.0327(9) 0.0371(9) 0.0028(7) 0.0182(7) 0.0003(7)
O2 0.0413(9) 0.0318(9) 0.0357(8) 0.0000(7) 0.0192(7) 0.0002(7)
O3 0.0346(8) 0.0344(9) 0.0333(8) -0.0031(6) 0.0150(7) -0.0042(6)
O4 0.0455(9) 0.0362(10) 0.0302(8) -0.0006(7) 0.0134(7) 0.0027(7)
O5 0.0454(10) 0.0318(9) 0.0444(10) -0.0030(7) 0.0175(8) 0.0033(7)
O6 0.0392(9) 0.0327(9) 0.0451(9) -0.0045(7) 0.0152(7) -0.0045(7)
B1' 0.0339(13) 0.0339(15) 0.0342(13) -0.0035(11) 0.0127(10) -0.0028(10)
B2' 0.0349(14) 0.0326(15) 0.0412(15) -0.0010(12) 0.0113(12) -0.0040(11)
B3' 0.0496(17) 0.0388(17) 0.0381(15) 0.0003(12) 0.0078(13) 0.0009(12)
N4' 0.0301(11) 0.0346(11) 0.0317(11) -0.0014(8) 0.0124(8) -0.0020(8)
C5' 0.0360(12) 0.0338(13) 0.0434(14) -0.0001(11) 0.0182(10) 0.0049(10)
C6' 0.0335(12) 0.0391(14) 0.0385(14) 0.0017(10) 0.0173(11) 0.0024(10)
C7' 0.0389(13) 0.0333(14) 0.0423(14) 0.0011(11) 0.0189(11) -0.0023(10)
C8' 0.0441(13) 0.0318(14) 0.0365(13) 0.0026(10) 0.0196(10) 0.0025(10)
C9' 0.0388(13) 0.0307(13) 0.0440(14) 0.0055(11) 0.0125(11) 0.0026(10)
C10' 0.0383(13) 0.0291(13) 0.0528(15) -0.0003(11) 0.0179(11) 0.0048(10)
C11' 0.0342(13) 0.0421(15) 0.0494(15) -0.0005(11) 0.0183(12) 0.0055(10)
C12' 0.0295(12) 0.0521(17) 0.0479(15) 0.0023(12) 0.0174(11) 0.0005(10)
C13' 0.0406(13) 0.0363(14) 0.0411(14) -0.0011(11) 0.0199(11) -0.0069(10)
C14' 0.0473(14) 0.0336(14) 0.0369(13) -0.0001(11) 0.0199(11) -0.0041(10)
C15' 0.0399(12) 0.0308(13) 0.0364(13) 0.0029(10) 0.0110(10) -0.0006(10)
C16' 0.0370(13) 0.0274(13) 0.0465(14) 0.0030(10) 0.0133(11) 0.0013(9)
O1' 0.0317(8) 0.0321(9) 0.0506(9) 0.0039(7) 0.0164(7) 0.0001(6)
O2' 0.0364(8) 0.0333(9) 0.0372(8) 0.0054(7) 0.0174(7) 0.0051(6)
O3' 0.0373(9) 0.0308(9) 0.0462(9) -0.0015(7) 0.0195(7) 0.0024(6)
O4' 0.0309(8) 0.0354(9) 0.0433(9) -0.0005(7) 0.0115(7) -0.0010(6)
O5' 0.0373(9) 0.0364(9) 0.0340(8) 0.0046(6) 0.0148(7) 0.0023(6)
O6' 0.0399(9) 0.0272(9) 0.0400(9) 0.0004(7) 0.0177(7) -0.0002(6)

loop_
_atom_type_symbol
_atom_type_description
_atom_type_scat_dispersion_real
_atom_type_scat_dispersion_imag
_atom_type_scat_source
C C 0.0033 0.0016 'International Tables Vol C Tables 4.2.6.8 and 6.1.1.4'
H H 0.0000 0.0000 'International Tables Vol C Tables 4.2.6.8 and 6.1.1.4'
N N 0.0061 0.0033 'International Tables Vol C Tables 4.2.6.8 and 6.1.1.4'
O O 0.0106 0.0060 'International Tables Vol C Tables 4.2.6.8 and 6.1.1.4'
B B 0.0013 0.0007 'International Tables Vol C Tables 4.2.6.8 and 6.1.1.4'

loop_
_geom_angle_atom_site_label_1
_geom_angle_atom_site_label_2
_geom_angle_atom_site_label_3
_geom_angle
N4 B1 B2 113.7(2)
N4 B1 B3 110.0(2)
B2 B1 B3 56.06(17)
N4 B1 H1a 111.2(14)
B2 B1 H1a 78.0(14)
B3 B1 H1a 127.4(14)
N4 B1 H1b 110.7(14)
B2 B1 H1b 132.5(14)
B3 B1 H1b 93.4(14)
H1a B1 H1b 101(2)
B3 B2 B1 62.36(16)
B3 B2 H2a 116.8(18)
B1 B2 H2a 117.7(16)
B3 B2 H2b 125.0(16)
B1 B2 H2b 108.6(15)
H2a B2 H2b 114(2)
B3 B2 H23 46.8(12)
B1 B2 H23 108.0(12)
H2a B2 H23 105(2)
H2b B2 H23 102(2)
B2 B3 B1 61.58(17)
B2 B3 H3a 114.8(15)
B1 B3 H3a 113.5(15)
B2 B3 H3b 125.3(14)
B1 B3 H3b 102.6(14)
H3a B3 H3b 119(2)
B2 B3 H23 50.1(13)
B1 B3 H23 110.6(14)
H3a B3 H23 105.0(19)
H3b B3 H23 105.8(18)
B1 N4 H4a 109.4(16)
B1 N4 H4b 109.3(16)
H4a N4 H4b 106(2)
B1 N4 H4c 117.3(15)
H4a N4 H4c 105(2)
H4b N4 H4c 109(2)
O6 C5 C6 109.1(2)
O6 C5 H5a 108.7(16)
C6 C5 H5a 111.1(16)
O6 C5 H5b 106.0(16)
C6 C5 H5b 110.8(15)
H5a C5 H5b 111(2)
O1 C6 C5 108.1(2)
O1 C6 H6a 110.1(16)
C5 C6 H6a 114.1(15)
O1 C6 H6b 109.2(15)
C5 C6 H6b 110.5(15)
H6a C6 H6b 105(2)
O1 C7 C8 108.8(2)
O1 C7 H7a 109.4(14)
C8 C7 H7a 109.8(14)
O1 C7 H7b 110.5(16)
C8 C7 H7b 110.0(16)
H7a C7 H7b 108(2)
O2 C8 C7 109.0(2)
O2 C8 H8a 109.9(15)
C7 C8 H8a 109.7(15)
O2 C8 H8b 112.2(15)
C7 C8 H8b 111.5(15)
H8a C8 H8b 105(2)
O2 C9 C10 109.6(2)
O2 C9 H9a 111.3(18)
C10 C9 H9a 112.7(16)
O2 C9 H9b 109.1(15)
C10 C9 H9b 112.6(15)
H9a C9 H9b 101(2)
O3 C10 C9 108.64(19)
O3 C10 H10a 109.8(13)
C9 C10 H10a 108.8(14)
O3 C10 H10b 111.3(17)
C9 C10 H10b 107.5(17)
H10a C10 H10b 111(2)
O3 C11 C12 109.14(19)
O3 C11 H11a 109.2(15)
C12 C11 H11a 111.9(15)
O3 C11 H11b 108.4(14)
C12 C11 H11b 111.7(13)
H11a C11 H11b 106(2)
O4 C12 C11 109.00(19)
O4 C12 H12a 109.0(15)
C11 C12 H12a 113.7(15)
O4 C12 H12b 110.0(15)
C11 C12 H12b 109.3(14)
H12a C12 H12b 106(2)
O4 C13 C14 109.1(2)
O4 C13 H13a 111.5(17)
C14 C13 H13a 108.4(18)
O4 C13 H13b 110.8(15)
C14 C13 H13b 110.8(16)
H13a C13 H13b 106(2)
O5 C14 C13 109.3(2)
O5 C14 H14a 113.6(17)
C13 C14 H14a 105.8(17)
O5 C14 H14b 110.4(14)
C13 C14 H14b 110.7(14)
H14a C14 H14b 107(2)
O5 C15 C16 109.5(2)
O5 C15 H15a 113.1(17)
C16 C15 H15a 112.2(16)
O5 C15 H15b 114.1(18)
C16 C15 H15b 106.0(16)
H15a C15 H15b 102(2)
O6 C16 C15 109.4(2)
O6 C16 H16a 105.2(16)
C15 C16 H16a 111.0(17)
O6 C16 H16b 110.4(15)
C15 C16 H16b 105.7(15)
H16a C16 H16b 115(2)
C6 O1 C7 113.79(19)
C9 O2 C8 111.06(18)
C11 O3 C10 111.45(17)
C12 O4 C13 112.74(19)
C15 O5 C14 112.80(19)
C5 O6 C16 112.0(2)
N4' B1' B3' 113.9(2)
N4' B1' B2' 110.0(2)
B3' B1' B2' 55.63(15)
N4' B1' H1a' 112.0(14)
B3' B1' H1a' 131.2(14)
B2' B1' H1a' 93.7(14)
N4' B1' H1b' 109.1(17)
B3' B1' H1b' 77.7(15)
B2' B1' H1b' 128.0(16)
H1a' B1' H1b' 102(2)
B3' B2' B1' 62.22(16)
B3' B2' H2a' 117.8(13)
B1' B2' H2a' 116.2(12)
B3' B2' H2b' 125.8(13)
B1' B2' H2b' 103.6(12)
H2a' B2' H2b' 115.1(18)
B3' B2' H23' 48.2(14)
B1' B2' H23' 108.4(14)
H2a' B2' H23' 109.2(18)
H2b' B2' H23' 103.4(18)
B2' B3' B1' 62.16(16)
B2' B3' H3a' 118.4(19)
B1' B3' H3a' 116.7(17)
B2' B3' H3b' 127.2(14)
B1' B3' H3b' 106.0(13)
H3a' B3' H3b' 113(2)
B2' B3' H23' 48.9(14)
B1' B3' H23' 109.1(14)
H3a' B3' H23' 109(2)
H3b' B3' H23' 102.4(19)
B1' N4' H4a' 108.5(17)
B1' N4' H4b' 113.2(17)
H4a' N4' H4b' 108(3)
B1' N4' H4c' 113.0(17)
H4a' N4' H4c' 110(2)
H4b' N4' H4c' 104(2)
O6' C5' C6' 109.20(19)
O6' C5' H5a' 111.4(15)
C6' C5' H5a' 110.7(15)
O6' C5' H5b' 111.1(15)
C6' C5' H5b' 112.5(15)
H5a' C5' H5b' 102(2)
O1' C6' C5' 108.08(19)
O1' C6' H6a' 108.2(14)
C5' C6' H6a' 110.5(15)
O1' C6' H6b' 105.6(15)
C5' C6' H6b' 113.3(17)
H6a' C6' H6b' 111(2)
O1' C7' C8' 108.4(2)
O1' C7' H7a' 109.2(17)
C8' C7' H7a' 109.9(16)
O1' C7' H7b' 107.0(14)
C8' C7' H7b' 111.5(13)
H7a' C7' H7b' 111(2)
O2' C8' C7' 110.00(19)
O2' C8' H8a' 110.5(13)
C7' C8' H8a' 109.4(13)
O2' C8' H8b' 110.9(14)
C7' C8' H8b' 108.6(13)
H8a' C8' H8b' 107.4(19)
O2' C9' C10' 110.1(2)
O2' C9' H9a' 109.9(14)
C10' C9' H9a' 107.8(15)
O2' C9' H9b' 106.8(17)
C10' C9' H9b' 111.5(17)
H9a' C9' H9b' 111(2)
O3' C10' C9' 109.23(19)
O3' C10' H10a' 109.9(15)
C9' C10' H10a' 108.1(15)
O3' C10' H10b' 111.6(14)
C9' C10' H10b' 110.1(14)
H10a' C10' H10b' 108(2)
O3' C11' C12' 109.2(2)
O3' C11' H11a' 111.7(16)
C12' C11' H11a' 108.3(16)
O3' C11' H11b' 107.1(16)
C12' C11' H11b' 110.6(16)
H11a' C11' H11b' 110(2)
O4' C12' C11' 108.9(2)
O4' C12' H12a' 108.6(14)
C11' C12' H12a' 110.5(15)
O4' C12' H12b' 103.9(16)
C11' C12' H12b' 110.1(17)
H12a' C12' H12b' 115(2)
O4' C13' C14' 108.66(19)
O4' C13' H13a' 109.5(14)
C14' C13' H13a' 108.1(14)
O4' C13' H13b' 111.4(15)
C14' C13' H13b' 109.0(15)
H13a' C13' H13b' 110(2)
O5' C14' C13' 109.4(2)
O5' C14' H14a' 110.2(15)
C13' C14' H14a' 109.4(14)
O5' C14' H14b' 109.5(15)
C13' C14' H14b' 108.5(15)
H14a' C14' H14b' 110(2)
O5' C15' C16' 108.98(19)
O5' C15' H15a' 106.0(14)
C16' C15' H15a' 112.5(14)
O5' C15' H15b' 108.2(12)
C16' C15' H15b' 110.0(13)
H15a' C15' H15b' 110.9(19)
O6' C16' C15' 109.9(2)
O6' C16' H16a' 110.4(16)
C15' C16' H16a' 107.0(15)
O6' C16' H16b' 110.0(17)
C15' C16' H16b' 110.6(16)
H16a' C16' H16b' 109(2)
C7' O1' C6' 113.37(17)
C8' O2' C9' 111.33(17)
C11' O3' C10' 113.08(18)
C12' O4' C13' 112.67(18)
C14' O5' C15' 112.01(17)
C5' O6' C16' 111.45(17)

loop_
_geom_bond_atom_site_label_1
_geom_bond_atom_site_label_2
_geom_bond_distance
B1 N4 1.582(3)
B1 B2 1.829(4)
B1 B3 1.842(4)
B1 H1a 1.12(3)
B1 H1b 1.09(3)
B2 B3 1.725(5)
B2 H2a 1.14(3)
B2 H2b 1.05(3)
B2 H23 1.33(3)
B3 H3a 1.09(3)
B3 H3b 1.14(3)
B3 H23 1.27(3)
N4 H4a 0.98(3)
N4 H4b 0.95(3)
N4 H4c 0.81(3)
C5 O6 1.420(3)
C5 C6 1.500(4)
C5 H5a 0.97(3)
C5 H5b 1.03(3)
C6 O1 1.416(3)
C6 H6a 0.95(3)
C6 H6b 1.02(3)
C7 O1 1.426(3)
C7 C8 1.488(4)
C7 H7a 1.04(3)
C7 H7b 0.97(3)
C8 O2 1.426(3)
C8 H8a 1.01(3)
C8 H8b 0.99(3)
C9 O2 1.422(3)
C9 C10 1.496(3)
C9 H9a 0.98(3)
C9 H9b 0.96(3)
C10 O3 1.436(3)
C10 H10a 0.98(3)
C10 H10b 0.99(3)
C11 O3 1.425(3)
C11 C12 1.497(4)
C11 H11a 1.02(3)
C11 H11b 1.00(3)
C12 O4 1.416(3)
C12 H12a 0.94(3)
C12 H12b 1.00(3)
C13 O4 1.426(3)
C13 C14 1.493(4)
C13 H13a 0.98(3)
C13 H13b 0.99(2)
C14 O5 1.424(3)
C14 H14a 0.94(3)
C14 H14b 0.97(2)
C15 O5 1.419(3)
C15 C16 1.496(4)
C15 H15a 1.01(3)
C15 H15b 1.03(3)
C16 O6 1.431(3)
C16 H16a 1.02(3)
C16 H16b 1.02(3)
B1' N4' 1.590(3)
B1' B3' 1.844(4)
B1' B2' 1.843(4)
B1' H1a' 1.09(3)
B1' H1b' 1.13(3)
B2' B3' 1.720(4)
B2' H2a' 1.08(3)
B2' H2b' 1.16(3)
B2' H23' 1.31(3)
B3' H3a' 1.08(3)
B3' H3b' 1.14(3)
B3' H23' 1.29(3)
N4' H4a' 0.86(3)
N4' H4b' 1.00(4)
N4' H4c' 0.93(3)
C5' O6' 1.422(3)
C5' C6' 1.494(3)
C5' H5a' 1.01(3)
C5' H5b' 0.98(3)
C6' O1' 1.425(3)
C6' H6a' 0.98(3)
C6' H6b' 1.00(3)
C7' O1' 1.422(3)
C7' C8' 1.508(3)
C7' H7a' 1.01(3)
C7' H7b' 1.10(3)
C8' O2' 1.421(3)
C8' H8a' 1.05(2)
C8' H8b' 0.99(3)
C9' O2' 1.432(3)
C9' C10' 1.481(4)
C9' H9a' 0.96(3)
C9' H9b' 0.93(3)
C10' O3' 1.422(3)
C10' H10a' 0.95(3)
C10' H10b' 1.00(3)
C11' O3' 1.416(3)
C11' C12' 1.501(4)
C11' H11a' 1.01(3)
C11' H11b' 1.04(3)
C12' O4' 1.424(3)
C12' H12a' 1.03(3)
C12' H12b' 0.97(3)
C13' O4' 1.423(3)
C13' C14' 1.495(4)
C13' H13a' 1.03(3)
C13' H13b' 0.99(3)
C14' O5' 1.425(3)
C14' H14a' 0.98(3)
C14' H14b' 0.96(3)
C15' O5' 1.432(3)
C15' C16' 1.489(3)
C15' H15a' 1.01(3)
C15' H15b' 1.01(3)
C16' O6' 1.426(3)
C16' H16a' 1.01(3)
C16' H16b' 0.99(3)

loop_
_geom_hbond_atom_site_label_D
_geom_hbond_atom_site_label_H
_geom_hbond_atom_site_label_A
_geom_hbond_distance_DH
_geom_hbond_distance_HA
_geom_hbond_distance_DA
_geom_hbond_angle_DHA
N4 H4a O1 0.98(3) 2.01(3) 2.972(3) 168(2)
N4 H4b O3 0.95(3) 2.07(3) 3.012(3) 176(2)
N4 H4c O5 0.81(3) 2.19(3) 3.002(3) 177(2)
N4' H4a' O1' 0.86(3) 2.10(3) 2.942(3) 165(2)
N4' H4b' O3' 1.00(4) 1.99(4) 2.980(3) 171(3)
N4' H4c' O5' 0.93(3) 2.10(3) 3.013(3) 167(2)
